data_7014256
loop_
_publ_author_name
'Hitchcock, Peter B.'
'Hu, Jin'
'Lappert, Michael F.'
'Severn, John R.'

_publ_section_title
;
 Synthesis and structures of beta-diketiminatotin(II) halides, an amide
 and of Sn(=E)[{N(R)C(Ph)}2CH](NR2) (E = S or Se, R = SiMe3).
;
_journal_issue 24
_journal_name_full 'Dalton transactions (Cambridge, England : 2003)'
_journal_page_first 4193
_journal_page_last 4201
_journal_paper_doi 10.1039/b412765j
_journal_year 2004
_chemical_formula_sum 'C16 H25 Cl N2 Si Sn'
_chemical_formula_weight 427.61
_chemical_name_systematic
;
?
;
_space_group_IT_number 14
_symmetry_cell_setting monoclinic
_symmetry_space_group_name_Hall '-P 2yn'
_symmetry_space_group_name_H-M 'P 1 21/n 1'
_atom_sites_solution_hydrogens geom
_atom_sites_solution_primary direct
_atom_sites_solution_secondary difmap
_audit_creation_method SHELXL-97
_cell_angle_alpha 90.00
_cell_angle_beta 99.52(3)
_cell_angle_gamma 90.00
_cell_formula_units_Z 8
_cell_length_a 24.938(8)
_cell_length_b 6.302(1)
_cell_length_c 24.981(10)
_cell_measurement_reflns_used 25
_cell_measurement_temperature 173(2)
_cell_measurement_theta_max 10
_cell_measurement_theta_min 7
_cell_volume 3872(2)
_computing_cell_refinement 'Nonius CAD4 software'
_computing_data_collection 'Nonius CAD4 software'
_computing_data_reduction 'Nonius CAD4 software'
_computing_publication_material 'SHELXL-97 (Sheldrick, 1997)'
_computing_structure_refinement 'SHELXL-97 (Sheldrick, 1997)'
_computing_structure_solution 'SHELXL-97 (Sheldrick, 1997)'
_diffrn_ambient_temperature 173(2)
_diffrn_measured_fraction_theta_full 0.999
_diffrn_measured_fraction_theta_max 0.999
_diffrn_measurement_device_type 'Nonius CAD4'
_diffrn_measurement_method 'omega-2theta scan'
_diffrn_radiation_monochromator graphite
_diffrn_radiation_source 'fine-focus sealed tube'
_diffrn_radiation_type MoK\a
_diffrn_radiation_wavelength 0.71073
_diffrn_reflns_av_R_equivalents 0.0393
_diffrn_reflns_av_sigmaI/netI 0.0872
_diffrn_reflns_limit_h_max 26
_diffrn_reflns_limit_h_min 0
_diffrn_reflns_limit_k_max 6
_diffrn_reflns_limit_k_min 0
_diffrn_reflns_limit_l_max 25
_diffrn_reflns_limit_l_min -26
_diffrn_reflns_number 4858
_diffrn_reflns_theta_full 21.98
_diffrn_reflns_theta_max 21.98
_diffrn_reflns_theta_min 2.14
_exptl_absorpt_coefficient_mu 1.516
_exptl_absorpt_correction_T_max 1.00
_exptl_absorpt_correction_T_min 0.93
_exptl_absorpt_correction_type empirical
_exptl_absorpt_process_details psi-scans
_exptl_crystal_density_diffrn 1.467
_exptl_crystal_density_method 'not measured'
_exptl_crystal_F_000 1728
_exptl_crystal_size_max 0.30
_exptl_crystal_size_mid 0.10
_exptl_crystal_size_min 0.10
_refine_diff_density_max 0.551
_refine_diff_density_min -0.544
_refine_diff_density_rms 0.112
_refine_ls_extinction_method none
_refine_ls_goodness_of_fit_ref 1.024
_refine_ls_hydrogen_treatment constr
_refine_ls_matrix_type full
_refine_ls_number_parameters 392
_refine_ls_number_reflns 4738
_refine_ls_number_restraints 0
_refine_ls_restrained_S_all 1.024
_refine_ls_R_factor_all 0.0807
_refine_ls_R_factor_gt 0.0464
_refine_ls_shift/su_max 0.001
_refine_ls_shift/su_mean 0.000
_refine_ls_structure_factor_coef Fsqd
_refine_ls_weighting_details 'calc w=1/[\s^2^(Fo^2^)+(0.0151P)^2^+0.0000P] where P=(Fo^2^+2Fc^2^)/3'
_refine_ls_weighting_scheme calc
_refine_ls_wR_factor_gt 0.0847
_refine_ls_wR_factor_ref 0.0972
_reflns_number_gt 3333
_reflns_number_total 4738
_reflns_threshold_expression >2sigma(I)
_cod_data_source_file b412765j.txt
_cod_data_source_block (5)-jun1495
_cod_original_sg_symbol_H-M P2(1)/n
_cod_database_code 7014256

loop_
_symmetry_equiv_pos_as_xyz
'x, y, z'
'x+1/2, -y+1/2, z+1/2'
'-x, -y, -z'
'-x-1/2, y-1/2, -z-1/2'

loop_
_atom_site_label
_atom_site_type_symbol
_atom_site_fract_x
_atom_site_fract_y
_atom_site_fract_z
_atom_site_U_iso_or_equiv
_atom_site_adp_type
_atom_site_occupancy
_atom_site_symmetry_multiplicity
_atom_site_calc_flag
_atom_site_refinement_flags
_atom_site_disorder_assembly
_atom_site_disorder_group
Sn1 Sn -0.07101(2) -0.15200(11) -0.05005(2) 0.03029(19) Uani 1 1 d . . .
Cl1 Cl -0.04769(9) 0.2240(4) -0.06865(9) 0.0421(6) Uani 1 1 d . . .
Si1 Si -0.17152(9) -0.2615(4) -0.14916(9) 0.0237(6) Uani 1 1 d . . .
N1 N -0.1010(2) -0.2094(10) -0.1351(2) 0.0197(16) Uani 1 1 d . . .
N2 N 0.0060(2) -0.2553(11) -0.0662(3) 0.0294(18) Uani 1 1 d . . .
H2 H 0.0296 -0.2928 -0.0375 0.035 Uiso 1 1 calc R . .
C1 C -0.0667(3) -0.1996(13) -0.1716(3) 0.025(2) Uani 1 1 d . . .
C2 C -0.0113(3) -0.2240(14) -0.1617(3) 0.028(2) Uani 1 1 d . . .
H2A H 0.0062 -0.2066 -0.1924 0.034 Uiso 1 1 calc R . .
C3 C 0.0233(3) -0.2710(13) -0.1127(3) 0.023(2) Uani 1 1 d . . .
C4 C -0.0905(3) -0.1538(14) -0.2295(3) 0.023(2) Uani 1 1 d . . .
C5 C -0.1170(3) 0.0345(15) -0.2427(3) 0.033(2) Uani 1 1 d . . .
H5 H -0.1198 0.1354 -0.2150 0.039 Uiso 1 1 calc R . .
C6 C -0.1395(3) 0.0787(16) -0.2953(4) 0.041(3) Uani 1 1 d . . .
H6 H -0.1579 0.2093 -0.3039 0.050 Uiso 1 1 calc R . .
C7 C -0.1354(4) -0.0661(18) -0.3357(4) 0.048(3) Uani 1 1 d . . .
H7 H -0.1507 -0.0345 -0.3722 0.058 Uiso 1 1 calc R . .
C8 C -0.1090(3) -0.2577(16) -0.3232(4) 0.041(3) Uani 1 1 d . . .
H8 H -0.1069 -0.3597 -0.3508 0.049 Uiso 1 1 calc R . .
C9 C -0.0860(3) -0.2977(15) -0.2708(3) 0.034(2) Uani 1 1 d . . .
H9 H -0.0666 -0.4263 -0.2623 0.040 Uiso 1 1 calc R . .
C10 C 0.0809(3) -0.3475(15) -0.1148(3) 0.031(2) Uani 1 1 d . . .
C11 C 0.1152(3) -0.3660(19) -0.0584(4) 0.063(3) Uani 1 1 d . . .
H11C H 0.0985 -0.4692 -0.0369 0.095 Uiso 1 1 calc R . .
H11B H 0.1172 -0.2274 -0.0404 0.095 Uiso 1 1 calc R . .
H11A H 0.1519 -0.4134 -0.0618 0.095 Uiso 1 1 calc R . .
C12 C 0.0782(4) -0.5621(17) -0.1420(4) 0.070(4) Uani 1 1 d . . .
H12C H 0.0575 -0.5505 -0.1789 0.105 Uiso 1 1 calc R . .
H12B H 0.0602 -0.6634 -0.1211 0.105 Uiso 1 1 calc R . .
H12A H 0.1151 -0.6118 -0.1438 0.105 Uiso 1 1 calc R . .
C13 C 0.1089(3) -0.1909(16) -0.1475(4) 0.054(3) Uani 1 1 d . . .
H13C H 0.1458 -0.2406 -0.1492 0.081 Uiso 1 1 calc R . .
H13B H 0.1107 -0.0514 -0.1299 0.081 Uiso 1 1 calc R . .
H13A H 0.0882 -0.1797 -0.1843 0.081 Uiso 1 1 calc R . .
C14 C -0.1859(3) -0.4429(13) -0.0936(3) 0.029(2) Uani 1 1 d . . .
H14C H -0.2251 -0.4697 -0.0979 0.044 Uiso 1 1 calc R . .
H14B H -0.1734 -0.3763 -0.0583 0.044 Uiso 1 1 calc R . .
H14A H -0.1666 -0.5775 -0.0957 0.044 Uiso 1 1 calc R . .
C15 C -0.2106(3) -0.0133(14) -0.1455(3) 0.036(2) Uani 1 1 d . . .
H15C H -0.2059 0.0793 -0.1759 0.054 Uiso 1 1 calc R . .
H15B H -0.1973 0.0594 -0.1112 0.054 Uiso 1 1 calc R . .
H15A H -0.2492 -0.0473 -0.1475 0.054 Uiso 1 1 calc R . .
C16 C -0.1962(3) -0.3998(15) -0.2140(3) 0.037(2) Uani 1 1 d . . .
H16C H -0.2347 -0.4348 -0.2161 0.056 Uiso 1 1 calc R . .
H16B H -0.1753 -0.5306 -0.2158 0.056 Uiso 1 1 calc R . .
H16A H -0.1915 -0.3073 -0.2444 0.056 Uiso 1 1 calc R . .
Sn2 Sn -0.41643(2) 0.12115(10) -0.00198(2) 0.02712(18) Uani 1 1 d . . .
Cl2 Cl -0.45550(8) -0.2341(4) 0.01623(9) 0.0406(6) Uani 1 1 d . . .
Si2 Si -0.28955(9) -0.0322(4) 0.01417(9) 0.0242(6) Uani 1 1 d . . .
N3 N -0.3422(2) 0.0120(10) 0.0513(2) 0.0196(16) Uani 1 1 d . . .
N4 N -0.4345(2) 0.2593(11) 0.0704(2) 0.0241(17) Uani 1 1 d . . .
H4 H -0.4547 0.3744 0.0657 0.029 Uiso 1 1 calc R . .
C17 C -0.3451(3) -0.0369(12) 0.1031(3) 0.0172(19) Uani 1 1 d . . .
C18 C -0.3810(3) 0.0418(13) 0.1351(3) 0.022(2) Uani 1 1 d . . .
H18 H -0.3787 -0.0176 0.1704 0.026 Uiso 1 1 calc R . .
C19 C -0.4206(3) 0.2010(14) 0.1207(3) 0.026(2) Uani 1 1 d . A .
C20 C -0.3063(3) -0.1993(12) 0.1315(3) 0.0158(19) Uani 1 1 d . . .
C21 C -0.2695(3) -0.1494(14) 0.1771(3) 0.030(2) Uani 1 1 d . . .
H21 H -0.2688 -0.0096 0.1914 0.036 Uiso 1 1 calc R . .
C22 C -0.2338(4) -0.2992(14) 0.2022(3) 0.033(2) Uani 1 1 d . . .
H22 H -0.2082 -0.2615 0.2333 0.040 Uiso 1 1 calc R . .
C23 C -0.2350(3) -0.5041(15) 0.1825(3) 0.036(2) Uani 1 1 d . . .
H23 H -0.2106 -0.6076 0.2002 0.043 Uiso 1 1 calc R . .
C24 C -0.2717(3) -0.5576(15) 0.1372(3) 0.034(2) Uani 1 1 d . . .
H24 H -0.2724 -0.6980 0.1232 0.040 Uiso 1 1 calc R . .
C25 C -0.3076(3) -0.4063(14) 0.1120(3) 0.025(2) Uani 1 1 d . . .
H25 H -0.3334 -0.4443 0.0811 0.031 Uiso 1 1 calc R . .
C26 C -0.4496(3) 0.2996(14) 0.1646(3) 0.033(2) Uani 1 1 d . . .
C30 C -0.2236(3) -0.1338(15) 0.0509(3) 0.033(2) Uani 1 1 d . . .
H30C H -0.1977 -0.1472 0.0255 0.050 Uiso 1 1 calc R . .
H30B H -0.2291 -0.2729 0.0666 0.050 Uiso 1 1 calc R . .
H30A H -0.2091 -0.0346 0.0799 0.050 Uiso 1 1 calc R . .
C31 C -0.3164(3) -0.2114(14) -0.0439(3) 0.041(2) Uani 1 1 d . . .
H31C H -0.3498 -0.1508 -0.0644 0.062 Uiso 1 1 calc R . .
H31B H -0.3242 -0.3513 -0.0299 0.062 Uiso 1 1 calc R . .
H31A H -0.2892 -0.2258 -0.0678 0.062 Uiso 1 1 calc R . .
C32 C -0.2754(4) 0.2283(14) -0.0139(4) 0.044(3) Uani 1 1 d . . .
H32C H -0.2603 0.3239 0.0158 0.066 Uiso 1 1 calc R . .
H32B H -0.3092 0.2884 -0.0337 0.066 Uiso 1 1 calc R . .
H32A H -0.2491 0.2112 -0.0387 0.066 Uiso 1 1 calc R . .
C27 C -0.4062(5) 0.375(3) 0.2125(5) 0.066(5) Uani 0.753(14) 1 d P A 1
H27A H -0.3822 0.4792 0.1993 0.098 Uiso 0.753(14) 1 calc PR A 1
H27B H -0.3846 0.2533 0.2281 0.098 Uiso 0.753(14) 1 calc PR A 1
H27C H -0.4242 0.4406 0.2403 0.098 Uiso 0.753(14) 1 calc PR A 1
C28 C -0.4864(6) 0.142(3) 0.1808(6) 0.076(6) Uani 0.753(14) 1 d P A 1
H28A H -0.5127 0.0992 0.1490 0.114 Uiso 0.753(14) 1 calc PR A 1
H28B H -0.5057 0.2032 0.2082 0.114 Uiso 0.753(14) 1 calc PR A 1
H28C H -0.4655 0.0181 0.1959 0.114 Uiso 0.753(14) 1 calc PR A 1
C29 C -0.4815(6) 0.500(2) 0.1440(5) 0.062(5) Uani 0.753(14) 1 d P A 1
H29A H -0.4565 0.6055 0.1330 0.093 Uiso 0.753(14) 1 calc PR A 1
H29B H -0.4989 0.5592 0.1731 0.093 Uiso 0.753(14) 1 calc PR A 1
H29C H -0.5093 0.4641 0.1129 0.093 Uiso 0.753(14) 1 calc PR A 1
C27A C -0.4321(19) 0.516(8) 0.1713(19) 0.066(15) Uiso 0.247(14) 1 d P A 2
H27D H -0.4396 0.5890 0.1362 0.099 Uiso 0.247(14) 1 calc PR A 2
H27E H -0.3929 0.5202 0.1851 0.099 Uiso 0.247(14) 1 calc PR A 2
H27F H -0.4517 0.5865 0.1972 0.099 Uiso 0.247(14) 1 calc PR A 2
C28A C -0.4397(13) 0.166(6) 0.2207(12) 0.029(10) Uiso 0.247(14) 1 d P A 2
H28D H -0.4550 0.0238 0.2143 0.043 Uiso 0.247(14) 1 calc PR A 2
H28E H -0.4574 0.2391 0.2478 0.043 Uiso 0.247(14) 1 calc PR A 2
H28F H -0.4005 0.1558 0.2342 0.043 Uiso 0.247(14) 1 calc PR A 2
C29A C -0.5138(15) 0.269(7) 0.1401(16) 0.049(13) Uiso 0.247(14) 1 d P A 2
H29D H -0.5223 0.3419 0.1051 0.074 Uiso 0.247(14) 1 calc PR A 2
H29E H -0.5359 0.3283 0.1655 0.074 Uiso 0.247(14) 1 calc PR A 2
H29F H -0.5219 0.1171 0.1350 0.074 Uiso 0.247(14) 1 calc PR A 2

loop_
_atom_site_aniso_label
_atom_site_aniso_U_11
_atom_site_aniso_U_22
_atom_site_aniso_U_33
_atom_site_aniso_U_23
_atom_site_aniso_U_13
_atom_site_aniso_U_12
Sn1 0.0282(3) 0.0421(4) 0.0209(3) -0.0030(3) 0.0052(3) -0.0037(3)
Cl1 0.0509(15) 0.0314(15) 0.0419(14) -0.0052(12) 0.0013(11) 0.0026(12)
Si1 0.0234(13) 0.0221(14) 0.0258(13) -0.0009(11) 0.0040(10) 0.0005(11)
N1 0.019(3) 0.019(4) 0.021(4) -0.004(3) 0.001(3) -0.001(3)
N2 0.026(4) 0.027(5) 0.032(4) -0.001(4) -0.006(3) -0.001(4)
C1 0.022(5) 0.023(5) 0.031(5) 0.003(4) 0.010(4) 0.002(4)
C2 0.024(5) 0.032(6) 0.028(5) 0.005(4) 0.006(4) -0.003(4)
C3 0.034(5) 0.014(5) 0.020(5) -0.005(4) 0.006(4) -0.002(4)
C4 0.019(4) 0.025(6) 0.025(5) 0.005(4) 0.003(4) -0.006(4)
C5 0.029(5) 0.041(7) 0.031(5) 0.002(5) 0.013(4) -0.001(5)
C6 0.043(6) 0.042(7) 0.039(6) 0.007(5) 0.004(5) 0.011(5)
C7 0.037(6) 0.073(9) 0.033(6) 0.005(6) -0.003(5) -0.013(6)
C8 0.036(6) 0.045(7) 0.042(6) -0.003(5) 0.006(5) 0.012(5)
C9 0.026(5) 0.038(6) 0.036(5) 0.005(5) 0.002(4) 0.010(5)
C10 0.023(5) 0.032(6) 0.038(5) 0.002(5) 0.004(4) 0.010(5)
C11 0.033(6) 0.085(9) 0.066(7) 0.005(7) -0.006(5) 0.028(7)
C12 0.050(7) 0.050(8) 0.112(10) -0.038(7) 0.017(7) 0.005(6)
C13 0.027(5) 0.057(8) 0.078(7) 0.015(6) 0.010(5) 0.011(5)
C14 0.031(5) 0.026(6) 0.032(5) 0.000(4) 0.010(4) 0.000(4)
C15 0.036(5) 0.024(6) 0.048(6) 0.001(5) 0.004(4) 0.008(5)
C16 0.038(5) 0.038(6) 0.036(5) -0.008(5) 0.008(4) 0.000(5)
Sn2 0.0301(3) 0.0272(4) 0.0228(3) 0.0041(3) 0.0010(3) 0.0059(3)
Cl2 0.0301(12) 0.0265(14) 0.0592(15) 0.0042(12) -0.0105(11) -0.0006(11)
Si2 0.0277(13) 0.0189(14) 0.0275(13) -0.0002(11) 0.0091(10) 0.0016(12)
N3 0.019(4) 0.016(4) 0.024(4) -0.005(3) 0.002(3) 0.006(3)
N4 0.018(4) 0.018(4) 0.037(4) -0.004(4) 0.008(3) 0.003(3)
C17 0.021(4) 0.010(5) 0.017(4) -0.008(4) -0.006(4) 0.000(4)
C18 0.029(5) 0.022(5) 0.014(4) 0.007(4) 0.004(4) 0.001(4)
C19 0.024(5) 0.029(6) 0.023(5) 0.000(4) 0.002(4) -0.006(4)
C20 0.019(4) 0.019(5) 0.010(4) 0.001(4) 0.004(3) 0.001(4)
C21 0.044(5) 0.024(5) 0.023(5) 0.010(4) 0.007(4) 0.011(5)
C22 0.050(6) 0.028(6) 0.018(5) -0.004(4) -0.005(4) 0.001(5)
C23 0.042(6) 0.034(7) 0.031(5) 0.018(5) 0.007(5) 0.012(5)
C24 0.036(5) 0.030(6) 0.038(6) 0.004(5) 0.018(5) 0.008(5)
C25 0.023(5) 0.032(6) 0.023(5) 0.002(4) 0.008(4) -0.005(5)
C26 0.036(5) 0.029(6) 0.032(5) -0.002(4) 0.005(4) 0.009(5)
C30 0.031(5) 0.040(6) 0.030(5) -0.004(5) 0.011(4) -0.012(5)
C31 0.049(6) 0.031(6) 0.046(6) -0.003(5) 0.014(5) 0.004(5)
C32 0.052(6) 0.028(6) 0.061(6) 0.010(5) 0.034(5) 0.005(5)
C27 0.071(10) 0.074(13) 0.052(9) -0.027(9) 0.011(8) 0.001(10)
C28 0.072(12) 0.075(12) 0.101(13) -0.009(11) 0.071(11) -0.023(10)
C29 0.089(12) 0.059(11) 0.049(9) 0.007(8) 0.038(9) 0.043(10)

loop_
_atom_type_symbol
_atom_type_description
_atom_type_scat_dispersion_real
_atom_type_scat_dispersion_imag
_atom_type_scat_source
C C 0.0033 0.0016 'International Tables Vol C Tables 4.2.6.8 and 6.1.1.4'
H H 0.0000 0.0000 'International Tables Vol C Tables 4.2.6.8 and 6.1.1.4'
N N 0.0061 0.0033 'International Tables Vol C Tables 4.2.6.8 and 6.1.1.4'
Si Si 0.0817 0.0704 'International Tables Vol C Tables 4.2.6.8 and 6.1.1.4'
Sn Sn -0.6537 1.4246 'International Tables Vol C Tables 4.2.6.8 and 6.1.1.4'
Cl Cl 0.1484 0.1585 'International Tables Vol C Tables 4.2.6.8 and 6.1.1.4'

loop_
_geom_angle_atom_site_label_1
_geom_angle_atom_site_label_2
_geom_angle_atom_site_label_3
_geom_angle
_geom_angle_site_symmetry_1
_geom_angle_site_symmetry_3
_geom_angle_publ_flag
N2 Sn1 N1 86.5(2) . . ?
N2 Sn1 Cl1 90.56(19) . . ?
N1 Sn1 Cl1 91.66(18) . . ?
N1 Si1 C16 115.9(3) . . ?
N1 Si1 C15 110.4(4) . . ?
C16 Si1 C15 109.8(4) . . ?
N1 Si1 C14 105.8(3) . . ?
C16 Si1 C14 106.4(4) . . ?
C15 Si1 C14 108.1(4) . . ?
C1 N1 Si1 126.5(5) . . ?
C1 N1 Sn1 120.1(5) . . ?
Si1 N1 Sn1 113.4(3) . . ?
C3 N2 Sn1 129.1(5) . . ?
N1 C1 C2 127.1(7) . . ?
N1 C1 C4 117.8(6) . . ?
C2 C1 C4 115.0(7) . . ?
C1 C2 C3 129.5(7) . . ?
N2 C3 C2 120.8(7) . . ?
N2 C3 C10 120.3(7) . . ?
C2 C3 C10 118.9(7) . . ?
C5 C4 C9 118.6(7) . . ?
C5 C4 C1 119.9(8) . . ?
C9 C4 C1 121.5(8) . . ?
C6 C5 C4 120.8(9) . . ?
C5 C6 C7 120.0(9) . . ?
C6 C7 C8 120.2(9) . . ?
C9 C8 C7 119.0(9) . . ?
C8 C9 C4 121.3(9) . . ?
C12 C10 C13 109.3(8) . . ?
C12 C10 C3 109.0(7) . . ?
C13 C10 C3 109.3(7) . . ?
C12 C10 C11 108.9(8) . . ?
C13 C10 C11 107.9(8) . . ?
C3 C10 C11 112.3(7) . . ?
N4 Sn2 N3 83.6(2) . . ?
N4 Sn2 Cl2 93.87(19) . . ?
N3 Sn2 Cl2 85.68(17) . . ?
N3 Si2 C32 105.5(3) . . ?
N3 Si2 C30 118.3(3) . . ?
C32 Si2 C30 106.5(4) . . ?
N3 Si2 C31 107.6(3) . . ?
C32 Si2 C31 108.0(4) . . ?
C30 Si2 C31 110.4(4) . . ?
C17 N3 Si2 129.6(5) . . ?
C17 N3 Sn2 118.7(5) . . ?
Si2 N3 Sn2 111.0(3) . . ?
C19 N4 Sn2 130.3(6) . . ?
N3 C17 C18 128.0(7) . . ?
N3 C17 C20 118.6(6) . . ?
C18 C17 C20 113.4(6) . . ?
C17 C18 C19 126.7(7) . . ?
N4 C19 C18 120.8(7) . . ?
N4 C19 C26 119.5(7) . . ?
C18 C19 C26 119.7(7) . . ?
C21 C20 C25 118.6(7) . . ?
C21 C20 C17 121.6(7) . . ?
C25 C20 C17 119.8(6) . . ?
C20 C21 C22 120.9(8) . . ?
C21 C22 C23 120.3(8) . . ?
C24 C23 C22 119.7(8) . . ?
C23 C24 C25 119.8(9) . . ?
C24 C25 C20 120.7(8) . . ?
C27A C26 C28 144(2) . . ?
C28 C26 C29 109.8(10) . . ?
C27A C26 C19 107.3(19) . . ?
C28 C26 C19 108.3(8) . . ?
C29 C26 C19 111.8(8) . . ?
C28 C26 C27 112.8(10) . . ?
C29 C26 C27 105.2(10) . . ?
C19 C26 C27 108.9(8) . . ?
C27A C26 C28A 113(2) . . ?
C19 C26 C28A 112.7(13) . . ?
C27A C26 C29A 115(3) . . ?
C19 C26 C29A 103.4(15) . . ?
C28A C26 C29A 105(2) . . ?

loop_
_geom_bond_atom_site_label_1
_geom_bond_atom_site_label_2
_geom_bond_distance
_geom_bond_site_symmetry_2
_geom_bond_publ_flag
Sn1 N2 2.129(6) . ?
Sn1 N1 2.163(6) . ?
Sn1 Cl1 2.502(3) . ?
Si1 N1 1.767(6) . ?
Si1 C16 1.852(8) . ?
Si1 C15 1.853(8) . ?
Si1 C14 1.878(8) . ?
N1 C1 1.351(9) . ?
N2 C3 1.309(9) . ?
C1 C2 1.371(10) . ?
C1 C4 1.496(10) . ?
C2 C3 1.408(10) . ?
C3 C10 1.524(10) . ?
C4 C5 1.371(11) . ?
C4 C9 1.393(11) . ?
C5 C6 1.369(11) . ?
C6 C7 1.376(12) . ?
C7 C8 1.386(13) . ?
C8 C9 1.362(11) . ?
C10 C12 1.510(12) . ?
C10 C13 1.521(12) . ?
C10 C11 1.527(11) . ?
Sn2 N4 2.123(6) . ?
Sn2 N3 2.202(6) . ?
Sn2 Cl2 2.513(2) . ?
Si2 N3 1.751(6) . ?
Si2 C32 1.843(9) . ?
Si2 C30 1.860(8) . ?
Si2 C31 1.872(8) . ?
N3 C17 1.344(9) . ?
N4 C19 1.299(9) . ?
C17 C18 1.387(10) . ?
C17 C20 1.503(10) . ?
C18 C19 1.413(11) . ?
C19 C26 1.540(11) . ?
C20 C21 1.376(10) . ?
C20 C25 1.391(11) . ?
C21 C22 1.376(11) . ?
C22 C23 1.380(12) . ?
C23 C24 1.375(11) . ?
C24 C25 1.386(11) . ?
C26 C27A 1.43(5) . ?
C26 C28 1.453(15) . ?
C26 C29 1.536(15) . ?
C26 C27 1.549(14) . ?
C26 C28A 1.62(3) . ?
C26 C29A 1.63(4) . ?
